data_7212012
loop_
_publ_author_name
'Dawson, Conor'
'Horton, Peter N.'
'Hursthouse, Michael B.'
'James, Stuart L.'

_publ_section_title
;
 Channelled crystals formed by tubular stacking of a 4 + 4
 phenylene-piperazine macrocycle
;
_journal_issue 4
_journal_name_full CrystEngComm
_journal_page_first 1048
_journal_paper_doi 10.1039/b917953d
_journal_volume 12
_journal_year 2010
_chemical_formula_sum 'C48 H64 N8'
_chemical_formula_weight 753.07
_chemical_name_systematic
;
?
;
_space_group_IT_number 5
_symmetry_cell_setting monoclinic
_symmetry_space_group_name_Hall 'C 2y'
_symmetry_space_group_name_H-M 'C 1 2 1'
_atom_sites_solution_hydrogens geom
_atom_sites_solution_primary direct
_atom_sites_solution_secondary difmap
_audit_creation_method SHELXL-97
_cell_angle_alpha 90.00
_cell_angle_beta 134.288(5)
_cell_angle_gamma 90.00
_cell_formula_units_Z 2
_cell_length_a 31.7084(16)
_cell_length_b 5.6724(2)
_cell_length_c 22.6344(11)
_cell_measurement_reflns_used 6502
_cell_measurement_temperature 120(2)
_cell_measurement_theta_max 27.485
_cell_measurement_theta_min 2.910
_cell_volume 2914.2(3)
_computing_cell_refinement 'DENZO (Otwinowski & Minor, 1997) & COLLECT (Hooft, R.W.W., 1998)'
_computing_data_collection 'COLLECT (Hooft, R.W.W., 1998)'
_computing_data_reduction 'DENZO (Otwinowski & Minor, 1997) & COLLECT (Hooft, R.W.W., 1998)'
_computing_molecular_graphics 'ORTEP3 for Windows (Farrugia, 1997)'
_computing_publication_material 'WinGX (Farrugia, 1999)'
_computing_structure_refinement 'SHELXL-97 (Sheldrick, 1997b)'
_computing_structure_solution 'SHELXS-97 (Sheldrick, 1997a)'
_diffrn_ambient_temperature 120(2)
_diffrn_detector_area_resol_mean 9.091
_diffrn_measured_fraction_theta_full 0.996
_diffrn_measured_fraction_theta_max 0.996
_diffrn_measurement_device_type 'Bruker-Nonius Roper CCD camera on \k-goniostat'
_diffrn_measurement_method '\f & \w scans'
_diffrn_radiation_monochromator graphite
_diffrn_radiation_source 'Bruker-Nonius FR591 rotating anode'
_diffrn_radiation_type MoK\a
_diffrn_radiation_wavelength 0.71073
_diffrn_reflns_av_R_equivalents 0.0892
_diffrn_reflns_av_sigmaI/netI 0.0621
_diffrn_reflns_limit_h_max 40
_diffrn_reflns_limit_h_min -40
_diffrn_reflns_limit_k_max 7
_diffrn_reflns_limit_k_min -7
_diffrn_reflns_limit_l_max 29
_diffrn_reflns_limit_l_min -29
_diffrn_reflns_number 30406
_diffrn_reflns_theta_full 27.48
_diffrn_reflns_theta_max 27.48
_diffrn_reflns_theta_min 3.59
_exptl_absorpt_coefficient_mu 0.051
_exptl_absorpt_correction_T_max 0.9985
_exptl_absorpt_correction_T_min 0.9591
_exptl_absorpt_correction_type multi-scan
_exptl_absorpt_process_details 'SADABS 2007/2 (Sheldrick, G.M., 2007)'
_exptl_crystal_colour Colourless
_exptl_crystal_density_diffrn 0.858
_exptl_crystal_density_method 'not measured'
_exptl_crystal_description Needle
_exptl_crystal_F_000 816
_exptl_crystal_size_max 0.82
_exptl_crystal_size_mid 0.05
_exptl_crystal_size_min 0.03
_platon_squeeze_details
;
;
_refine_diff_density_max 0.315
_refine_diff_density_min -0.260
_refine_diff_density_rms 0.066
_refine_ls_abs_structure_details 'Flack H D (1983), Acta Cryst. A39, 876-881'
_refine_ls_extinction_method none
_refine_ls_goodness_of_fit_ref 1.063
_refine_ls_hydrogen_treatment constr
_refine_ls_matrix_type full
_refine_ls_number_parameters 253
_refine_ls_number_reflns 3676
_refine_ls_number_restraints 1
_refine_ls_restrained_S_all 1.063
_refine_ls_R_factor_all 0.0934
_refine_ls_R_factor_gt 0.0726
_refine_ls_shift/su_max 0.000
_refine_ls_shift/su_mean 0.000
_refine_ls_structure_factor_coef Fsqd
_refine_ls_weighting_details 'calc w=1/[\s^2^(Fo^2^)+(0.1164P)^2^+1.1607P] where P=(Fo^2^+2Fc^2^)/3'
_refine_ls_weighting_scheme calc
_refine_ls_wR_factor_gt 0.1895
_refine_ls_wR_factor_ref 0.1998
_reflns_number_gt 2894
_reflns_number_total 3676
_reflns_threshold_expression >2sigma(I)
_cod_data_source_file b917953d.txt
_cod_data_source_block 2008src1295
_cod_original_cell_volume 2914.2(2)
_cod_original_sg_symbol_H-M C2
_cod_database_code 7212012

loop_
_symmetry_equiv_pos_as_xyz
'x, y, z'
'-x, y, -z'
'x+1/2, y+1/2, z'
'-x+1/2, y+1/2, -z'

loop_
_atom_site_label
_atom_site_type_symbol
_atom_site_fract_x
_atom_site_fract_y
_atom_site_fract_z
_atom_site_U_iso_or_equiv
_atom_site_adp_type
_atom_site_occupancy
_atom_site_symmetry_multiplicity
_atom_site_calc_flag
_atom_site_refinement_flags
N1 N 0.26543(12) 0.3664(5) 0.10601(17) 0.0299(6) Uani 1 1 d .
N4 N 0.34244(12) 0.5001(5) 0.58057(16) 0.0308(7) Uani 1 1 d .
N3 N 0.55134(12) 0.2966(6) 0.26716(17) 0.0318(7) Uani 1 1 d .
N2 N 0.22424(13) 0.5725(6) 0.17420(18) 0.0336(7) Uani 1 1 d .
C16 C 0.51463(15) 0.0967(7) 0.2143(2) 0.0367(9) Uani 1 1 d .
H16A H 0.5337 -0.0512 0.2461 0.044 Uiso 1 1 calc R
H16B H 0.5112 0.0914 0.1674 0.044 Uiso 1 1 calc R
C9 C 0.27748(15) 0.1629(7) 0.0804(2) 0.0338(8) Uani 1 1 d .
H9A H 0.2503 0.1667 0.0196 0.041 Uiso 1 1 calc R
H9B H 0.2690 0.0178 0.0948 0.041 Uiso 1 1 calc R
C24 C 0.30578(16) 0.7068(7) 0.5304(2) 0.0344(8) Uani 1 1 d .
H24A H 0.3284 0.8515 0.5616 0.041 Uiso 1 1 calc R
H24B H 0.2705 0.7056 0.5216 0.041 Uiso 1 1 calc R
C17 C 0.21097(17) 0.7734(7) 0.1992(2) 0.0353(8) Uani 1 1 d .
H17A H 0.1677 0.7860 0.1617 0.042 Uiso 1 1 calc R
H17B H 0.2249 0.9194 0.1935 0.042 Uiso 1 1 calc R
C5 C 0.56302(14) 0.2978(7) 0.3421(2) 0.0319(8) Uani 1 1 d .
H5A H 0.5828 0.1490 0.3728 0.038 Uiso 1 1 calc R
H5B H 0.5253 0.3070 0.3269 0.038 Uiso 1 1 calc R
C13 C 0.45344(15) 0.1122(6) 0.1813(2) 0.0324(8) Uani 1 1 d .
C20 C 0.25297(15) 0.5356(7) 0.3909(2) 0.0325(8) Uani 1 1 d .
H20 H 0.2460 0.3970 0.4065 0.039 Uiso 1 1 calc R
C6 C 0.39817(14) 0.5061(7) 0.6029(2) 0.0300(7) Uani 1 1 d .
H6A H 0.4191 0.6551 0.6322 0.036 Uiso 1 1 calc R
H6B H 0.3903 0.5014 0.5521 0.036 Uiso 1 1 calc R
C2 C 0.28677(15) 0.5692(7) 0.2197(2) 0.0334(8) Uani 1 1 d .
H2A H 0.3108 0.5607 0.2797 0.040 Uiso 1 1 calc R
H2B H 0.2970 0.7170 0.2089 0.040 Uiso 1 1 calc R
C15 C 0.36339(14) 0.3308(7) 0.1069(2) 0.0298(7) Uani 1 1 d .
H15 H 0.3406 0.4681 0.0771 0.036 Uiso 1 1 calc R
C14 C 0.41887(14) 0.3129(6) 0.1377(2) 0.0308(7) Uani 1 1 d .
H14 H 0.4341 0.4384 0.1294 0.037 Uiso 1 1 calc R
C7 C 0.35438(15) 0.4998(7) 0.6558(2) 0.0317(8) Uani 1 1 d .
H7A H 0.3167 0.4917 0.6410 0.038 Uiso 1 1 calc R
H7B H 0.3746 0.6478 0.6868 0.038 Uiso 1 1 calc R
C19 C 0.22987(16) 0.5517(6) 0.3122(2) 0.0326(8) Uani 1 1 d .
H19 H 0.2076 0.4246 0.2747 0.039 Uiso 1 1 calc R
C4 C 0.20320(15) 0.3694(7) 0.0607(2) 0.0310(8) Uani 1 1 d .
H4A H 0.1929 0.2220 0.0716 0.037 Uiso 1 1 calc R
H4B H 0.1792 0.3776 0.0007 0.037 Uiso 1 1 calc R
C8 C 0.60690(15) 0.2882(7) 0.2897(2) 0.0342(8) Uani 1 1 d .
H8A H 0.5992 0.2898 0.2392 0.041 Uiso 1 1 calc R
H8B H 0.6278 0.1401 0.3199 0.041 Uiso 1 1 calc R
C18 C 0.23911(16) 0.7546(6) 0.2872(2) 0.0326(8) Uani 1 1 d .
C1 C 0.30100(15) 0.3609(7) 0.1946(2) 0.0317(8) Uani 1 1 d .
H1A H 0.3433 0.3643 0.2254 0.038 Uiso 1 1 calc R
H1B H 0.2932 0.2128 0.2087 0.038 Uiso 1 1 calc R
C21 C 0.28620(14) 0.7161(6) 0.4481(2) 0.0287(8) Uani 1 1 d .
C23 C 0.27434(16) 0.9323(7) 0.3446(2) 0.0355(8) Uani 1 1 d .
H23 H 0.2829 1.0677 0.3298 0.043 Uiso 1 1 calc R
C10 C 0.33996(15) 0.1495(7) 0.1186(2) 0.0310(8) Uani 1 1 d .
C12 C 0.43080(16) -0.0654(7) 0.1933(2) 0.0357(8) Uani 1 1 d .
H12 H 0.4537 -0.2027 0.2227 0.043 Uiso 1 1 calc R
C3 C 0.18921(15) 0.5795(7) 0.0861(2) 0.0333(8) Uani 1 1 d .
H3A H 0.1976 0.7272 0.0725 0.040 Uiso 1 1 calc R
H3B H 0.1468 0.5782 0.0549 0.040 Uiso 1 1 calc R
C22 C 0.29693(16) 0.9130(7) 0.4229(2) 0.0370(9) Uani 1 1 d .
H22 H 0.3206 1.0373 0.4612 0.044 Uiso 1 1 calc R
C11 C 0.37463(17) -0.0481(7) 0.1629(2) 0.0357(8) Uani 1 1 d .
H11 H 0.3600 -0.1723 0.1725 0.043 Uiso 1 1 calc R

loop_
_atom_site_aniso_label
_atom_site_aniso_U_11
_atom_site_aniso_U_22
_atom_site_aniso_U_33
_atom_site_aniso_U_23
_atom_site_aniso_U_13
_atom_site_aniso_U_12
N1 0.0306(15) 0.0313(16) 0.0309(14) -0.0050(12) 0.0226(13) -0.0071(13)
N4 0.0280(14) 0.0314(16) 0.0312(14) -0.0050(13) 0.0199(12) -0.0029(13)
N3 0.0245(14) 0.0321(16) 0.0324(14) -0.0023(13) 0.0174(12) 0.0015(13)
N2 0.0431(17) 0.0295(16) 0.0368(15) 0.0040(13) 0.0310(14) 0.0033(13)
C16 0.0312(19) 0.032(2) 0.0393(19) -0.0002(16) 0.0218(16) 0.0055(16)
C9 0.0301(18) 0.033(2) 0.0343(18) -0.0049(15) 0.0210(16) -0.0097(16)
C24 0.0338(19) 0.0278(18) 0.042(2) -0.0023(15) 0.0268(17) 0.0023(15)
C17 0.045(2) 0.0285(19) 0.042(2) 0.0086(17) 0.0340(18) 0.0083(17)
C5 0.0253(16) 0.0299(19) 0.0378(18) -0.0027(16) 0.0211(15) -0.0014(15)
C13 0.0331(19) 0.0289(19) 0.0276(17) -0.0044(15) 0.0184(16) -0.0013(15)
C20 0.044(2) 0.0232(18) 0.0412(19) -0.0025(15) 0.0339(17) -0.0019(16)
C6 0.0281(17) 0.0299(18) 0.0313(17) -0.0002(15) 0.0205(15) -0.0006(15)
C2 0.0345(19) 0.032(2) 0.0318(17) 0.0022(15) 0.0223(16) 0.0009(16)
C15 0.0302(18) 0.0263(18) 0.0283(16) -0.0003(14) 0.0187(15) -0.0012(15)
C14 0.0260(17) 0.0229(17) 0.0344(17) 0.0005(15) 0.0178(15) -0.0022(14)
C7 0.0293(18) 0.037(2) 0.0295(16) -0.0066(16) 0.0208(15) -0.0055(16)
C19 0.046(2) 0.0247(18) 0.0366(18) -0.0059(15) 0.0320(17) -0.0020(16)
C4 0.0330(18) 0.0338(19) 0.0305(16) 0.0027(15) 0.0238(15) -0.0013(15)
C8 0.0289(18) 0.040(2) 0.0351(18) 0.0030(17) 0.0227(16) 0.0069(17)
C18 0.040(2) 0.028(2) 0.043(2) 0.0016(16) 0.0333(18) 0.0055(15)
C1 0.0336(18) 0.0325(19) 0.0338(17) 0.0027(16) 0.0252(16) 0.0020(16)
C21 0.0269(17) 0.0239(17) 0.0353(18) 0.0021(14) 0.0217(15) 0.0065(14)
C23 0.039(2) 0.0196(16) 0.053(2) 0.0030(16) 0.0338(18) -0.0013(15)
C10 0.0317(18) 0.0285(19) 0.0263(17) -0.0052(14) 0.0179(15) -0.0039(15)
C12 0.0346(19) 0.0233(17) 0.0332(18) 0.0025(15) 0.0177(16) 0.0056(15)
C3 0.0308(18) 0.034(2) 0.0346(18) 0.0097(16) 0.0227(16) 0.0057(16)
C22 0.0313(19) 0.0264(19) 0.044(2) -0.0050(16) 0.0230(17) -0.0031(15)
C11 0.046(2) 0.0230(18) 0.0375(19) -0.0036(15) 0.0287(17) -0.0034(16)

loop_
_atom_type_symbol
_atom_type_description
_atom_type_scat_dispersion_real
_atom_type_scat_dispersion_imag
_atom_type_scat_source
C C 0.0033 0.0000 'International Tables Vol C Tables 4.2.6.8 and 6.1.1.4'
H H 0.0000 0.0000 'International Tables Vol C Tables 4.2.6.8 and 6.1.1.4'
N N 0.0061 0.0000 'International Tables Vol C Tables 4.2.6.8 and 6.1.1.4'

loop_
_geom_angle_atom_site_label_1
_geom_angle_atom_site_label_2
_geom_angle_atom_site_label_3
_geom_angle
_geom_angle_site_symmetry_1
_geom_angle_site_symmetry_3
C4 N1 C9 109.4(3) . .
C4 N1 C1 109.6(2) . .
C9 N1 C1 111.3(3) . .
C6 N4 C7 109.3(2) . .
C6 N4 C24 111.1(3) . .
C7 N4 C24 108.8(3) . .
C8 N3 C16 109.9(3) . .
C8 N3 C5 109.2(2) . .
C16 N3 C5 111.4(3) . .
C3 N2 C17 111.1(3) . .
C3 N2 C2 109.1(2) . .
C17 N2 C2 110.7(3) . .
N3 C16 C13 111.9(3) . .
N3 C16 H16A 109.2 . .
C13 C16 H16A 109.2 . .
N3 C16 H16B 109.2 . .
C13 C16 H16B 109.2 . .
H16A C16 H16B 107.9 . .
N1 C9 C10 114.5(3) . .
N1 C9 H9A 108.6 . .
C10 C9 H9A 108.6 . .
N1 C9 H9B 108.6 . .
C10 C9 H9B 108.6 . .
H9A C9 H9B 107.6 . .
N4 C24 C21 113.9(3) . .
N4 C24 H24A 108.8 . .
C21 C24 H24A 108.8 . .
N4 C24 H24B 108.8 . .
C21 C24 H24B 108.8 . .
H24A C24 H24B 107.7 . .
N2 C17 C18 113.0(3) . .
N2 C17 H17A 109.0 . .
C18 C17 H17A 109.0 . .
N2 C17 H17B 109.0 . .
C18 C17 H17B 109.0 . .
H17A C17 H17B 107.8 . .
N3 C5 C6 111.0(3) . 2_656
N3 C5 H5A 109.4 . .
C6 C5 H5A 109.4 2_656 .
N3 C5 H5B 109.4 . .
C6 C5 H5B 109.4 2_656 .
H5A C5 H5B 108.0 . .
C12 C13 C14 118.5(3) . .
C12 C13 C16 121.8(3) . .
C14 C13 C16 119.7(3) . .
C19 C20 C21 122.0(3) . .
C19 C20 H20 119.0 . .
C21 C20 H20 119.0 . .
N4 C6 C5 110.8(3) . 2_656
N4 C6 H6A 109.5 . .
C5 C6 H6A 109.5 2_656 .
N4 C6 H6B 109.5 . .
C5 C6 H6B 109.5 2_656 .
H6A C6 H6B 108.1 . .
N2 C2 C1 111.0(3) . .
N2 C2 H2A 109.4 . .
C1 C2 H2A 109.4 . .
N2 C2 H2B 109.4 . .
C1 C2 H2B 109.4 . .
H2A C2 H2B 108.0 . .
C14 C15 C10 120.8(3) . .
C14 C15 H15 119.6 . .
C10 C15 H15 119.6 . .
C15 C14 C13 120.9(3) . .
C15 C14 H14 119.5 . .
C13 C14 H14 119.5 . .
N4 C7 C8 110.3(3) . 2_656
N4 C7 H7A 109.6 . .
C8 C7 H7A 109.6 2_656 .
N4 C7 H7B 109.6 . .
C8 C7 H7B 109.6 2_656 .
H7A C7 H7B 108.1 . .
C20 C19 C18 120.3(3) . .
C20 C19 H19 119.9 . .
C18 C19 H19 119.9 . .
N1 C4 C3 110.7(3) . .
N1 C4 H4A 109.5 . .
C3 C4 H4A 109.5 . .
N1 C4 H4B 109.5 . .
C3 C4 H4B 109.5 . .
H4A C4 H4B 108.1 . .
N3 C8 C7 110.6(3) . 2_656
N3 C8 H8A 109.5 . .
C7 C8 H8A 109.5 2_656 .
N3 C8 H8B 109.5 . .
C7 C8 H8B 109.5 2_656 .
H8A C8 H8B 108.1 . .
C23 C18 C19 118.6(3) . .
C23 C18 C17 122.0(3) . .
C19 C18 C17 119.5(3) . .
N1 C1 C2 110.7(3) . .
N1 C1 H1A 109.5 . .
C2 C1 H1A 109.5 . .
N1 C1 H1B 109.5 . .
C2 C1 H1B 109.5 . .
H1A C1 H1B 108.1 . .
C20 C21 C22 116.7(3) . .
C20 C21 C24 121.3(3) . .
C22 C21 C24 121.8(3) . .
C22 C23 C18 120.1(3) . .
C22 C23 H23 119.9 . .
C18 C23 H23 119.9 . .
C11 C10 C15 118.2(3) . .
C11 C10 C9 121.0(3) . .
C15 C10 C9 120.8(3) . .
C13 C12 C11 121.1(3) . .
C13 C12 H12 119.5 . .
C11 C12 H12 119.5 . .
N2 C3 C4 110.6(3) . .
N2 C3 H3A 109.5 . .
C4 C3 H3A 109.5 . .
N2 C3 H3B 109.5 . .
C4 C3 H3B 109.5 . .
H3A C3 H3B 108.1 . .
C23 C22 C21 122.2(3) . .
C23 C22 H22 118.9 . .
C21 C22 H22 118.9 . .
C10 C11 C12 120.5(3) . .
C10 C11 H11 119.7 . .
C12 C11 H11 119.7 . .

loop_
_geom_bond_atom_site_label_1
_geom_bond_atom_site_label_2
_geom_bond_distance
_geom_bond_site_symmetry_2
N1 C4 1.456(4) .
N1 C9 1.457(5) .
N1 C1 1.461(4) .
N4 C6 1.461(4) .
N4 C7 1.464(4) .
N4 C24 1.474(5) .
N3 C8 1.452(4) .
N3 C16 1.458(5) .
N3 C5 1.462(4) .
N2 C3 1.456(4) .
N2 C17 1.459(5) .
N2 C2 1.463(4) .
C16 C13 1.519(5) .
C16 H16A 0.9900 .
C16 H16B 0.9900 .
C9 C10 1.512(5) .
C9 H9A 0.9900 .
C9 H9B 0.9900 .
C24 C21 1.497(5) .
C24 H24A 0.9900 .
C24 H24B 0.9900 .
C17 C18 1.514(5) .
C17 H17A 0.9900 .
C17 H17B 0.9900 .
C5 C6 1.524(5) 2_656
C5 H5A 0.9900 .
C5 H5B 0.9900 .
C13 C12 1.369(5) .
C13 C14 1.400(5) .
C20 C19 1.376(5) .
C20 C21 1.389(5) .
C20 H20 0.9500 .
C6 C5 1.524(5) 2_656
C6 H6A 0.9900 .
C6 H6B 0.9900 .
C2 C1 1.511(5) .
C2 H2A 0.9900 .
C2 H2B 0.9900 .
C15 C14 1.370(5) .
C15 C10 1.399(5) .
C15 H15 0.9500 .
C14 H14 0.9500 .
C7 C8 1.534(5) 2_656
C7 H7A 0.9900 .
C7 H7B 0.9900 .
C19 C18 1.401(5) .
C19 H19 0.9500 .
C4 C3 1.518(5) .
C4 H4A 0.9900 .
C4 H4B 0.9900 .
C8 C7 1.534(6) 2_656
C8 H8A 0.9900 .
C8 H8B 0.9900 .
C18 C23 1.387(5) .
C1 H1A 0.9900 .
C1 H1B 0.9900 .
C21 C22 1.399(5) .
C23 C22 1.377(5) .
C23 H23 0.9500 .
C10 C11 1.389(5) .
C12 C11 1.394(5) .
C12 H12 0.9500 .
C3 H3A 0.9900 .
C3 H3B 0.9900 .
C22 H22 0.9500 .
C11 H11 0.9500 .

loop_
_platon_squeeze_void_nr
_platon_squeeze_void_average_x
_platon_squeeze_void_average_y
_platon_squeeze_void_average_z
_platon_squeeze_void_volume
_platon_squeeze_void_count_electrons
_platon_squeeze_void_content
1 0.000 0.041 0.000 240 22 ' '
2 0.000 -0.045 0.500 280 18 ' '
3 0.500 -0.058 0.500 280 18 ' '
4 0.500 -0.151 1.000 240 22 ' '
